data_2223303
loop_
_publ_author_name
'Shafiq, Muhammad'
'Zia-ur-Rehman, Muhammad'
'Khan, Islam Ullah'
'Arshad, Muhammad Nadeem'
'Ahmad, Imtiaz'

_publ_section_title
;
 2-Methanesulfonamidobenzoic acid
;
_journal_coeditor_code BT5054
_journal_issue 10
_journal_name_full 'Acta Crystallographica Section E'
_journal_page_first o2453
_journal_paper_doi 10.1107/S1600536809036113
_journal_volume 65
_journal_year 2009
_chemical_formula_iupac 'C8 H9 N O4 S'
_chemical_formula_moiety 'C8 H9 N O4 S'
_chemical_formula_sum 'C8 H9 N O4 S'
_chemical_formula_weight 215.23
_chemical_melting_point 373
_chemical_name_common
;
2-[(Methylsulfonyl)amino]benzoic acid
;
_chemical_name_systematic
;
2-[(Methylsulfonyl)amino]benzoic acid
;
_space_group_IT_number 2
_symmetry_cell_setting triclinic
_symmetry_space_group_name_Hall '-P 1'
_symmetry_space_group_name_H-M 'P -1'
_atom_sites_solution_hydrogens geom
_atom_sites_solution_primary direct
_atom_sites_solution_secondary difmap
_audit_creation_method SHELXL97
_cell_angle_alpha 72.675(3)
_cell_angle_beta 84.155(3)
_cell_angle_gamma 86.846(3)
_cell_formula_units_Z 2
_cell_length_a 5.2001(2)
_cell_length_b 8.6120(4)
_cell_length_c 11.2314(5)
_cell_measurement_reflns_used 2313
_cell_measurement_temperature 296(2)
_cell_measurement_theta_max 26.64
_cell_measurement_theta_min 2.59
_cell_volume 477.50(4)
_computing_cell_refinement 'SAINT (Bruker, 2007)'
_computing_data_collection 'APEX2 (Bruker, 2007)'
_computing_data_reduction 'SAINT (Bruker, 2007)'
_computing_molecular_graphics
;
PLATON (Spek, 2009) and Mercury (Macrae <i>et al.</i>,  2006)
;
_computing_publication_material 'SHELXTL (Sheldrick, 2008) and local programs'
_computing_structure_refinement 'SHELXL97 (Sheldrick, 2008)'
_computing_structure_solution 'SHELXS97 (Sheldrick, 2008)'
_diffrn_ambient_temperature 296(2)
_diffrn_measured_fraction_theta_full 0.984
_diffrn_measured_fraction_theta_max 0.984
_diffrn_measurement_device_type 'Bruker APEXII CCD area-detector'
_diffrn_measurement_method '\f and \w'
_diffrn_radiation_monochromator graphite
_diffrn_radiation_source 'fine-focus sealed tube'
_diffrn_radiation_type MoK\a
_diffrn_radiation_wavelength 0.71073
_diffrn_reflns_av_R_equivalents 0.0297
_diffrn_reflns_av_sigmaI/netI 0.0364
_diffrn_reflns_limit_h_max 6
_diffrn_reflns_limit_h_min -6
_diffrn_reflns_limit_k_max 11
_diffrn_reflns_limit_k_min -11
_diffrn_reflns_limit_l_max 14
_diffrn_reflns_limit_l_min -14
_diffrn_reflns_number 9379
_diffrn_reflns_theta_full 25.00
_diffrn_reflns_theta_max 28.32
_diffrn_reflns_theta_min 2.48
_exptl_absorpt_coefficient_mu 0.326
_exptl_absorpt_correction_T_max 0.9932
_exptl_absorpt_correction_T_min 0.9406
_exptl_absorpt_correction_type multi-scan
_exptl_absorpt_process_details '(SADABS; Sheldrick, 1997)'
_exptl_crystal_colour colourless
_exptl_crystal_density_diffrn 1.497
_exptl_crystal_density_method 'not measured'
_exptl_crystal_description needle
_exptl_crystal_F_000 224
_exptl_crystal_size_max 0.19
_exptl_crystal_size_mid 0.09
_exptl_crystal_size_min 0.02
_refine_diff_density_max 0.208
_refine_diff_density_min -0.186
_refine_ls_extinction_method none
_refine_ls_goodness_of_fit_ref 1.012
_refine_ls_hydrogen_treatment mixed
_refine_ls_matrix_type full
_refine_ls_number_parameters 131
_refine_ls_number_reflns 2330
_refine_ls_number_restraints 0
_refine_ls_restrained_S_all 1.012
_refine_ls_R_factor_all 0.0930
_refine_ls_R_factor_gt 0.0430
_refine_ls_shift/su_max 0.000
_refine_ls_shift/su_mean 0.000
_refine_ls_structure_factor_coef Fsqd
_refine_ls_weighting_details 'calc w = 1/[\s^2^(Fo^2^)+(0.0569P)^2^+0.0282P] where P=(Fo^2^+2Fc^2^)/3'
_refine_ls_weighting_scheme calc
_refine_ls_wR_factor_gt 0.1023
_refine_ls_wR_factor_ref 0.1212
_reflns_number_gt 1261
_reflns_number_total 2330
_reflns_threshold_expression I>2\s(I)
_cod_data_source_file bt5054.cif
_cod_data_source_block I
_cod_database_code 2223303
_cod_database_fobs_code 2223303

loop_
_symmetry_equiv_pos_as_xyz
'x, y, z'
'-x, -y, -z'

loop_
_atom_site_type_symbol
_atom_site_label
_atom_site_fract_x
_atom_site_fract_y
_atom_site_fract_z
_atom_site_U_iso_or_equiv
_atom_site_adp_type
_atom_site_calc_flag
_atom_site_refinement_flags
_atom_site_occupancy
_atom_site_disorder_assembly
_atom_site_disorder_group
S S1 0.13958(10) 0.86241(8) 0.36548(6) 0.0718(3) Uani d . 1 . .
O O1 0.7317(3) 0.9547(2) 0.09332(14) 0.0702(4) Uani d . 1 . .
O O2 0.9632(3) 0.7901(2) 0.00272(17) 0.0884(6) Uani d . 1 . .
H H2 1.047(6) 0.868(4) -0.020(3) 0.106 Uiso d . 1 . .
O O3 0.1286(4) 1.0325(2) 0.3430(2) 0.1179(8) Uani d . 1 . .
O O4 -0.0938(3) 0.7780(2) 0.38190(16) 0.0881(6) Uani d . 1 . .
N N1 0.3205(3) 0.8337(2) 0.24607(18) 0.0737(6) Uani d . 1 . .
H H1 0.3768 0.9197 0.1899 0.088 Uiso calc R 1 . .
C C1 0.6130(4) 0.6764(3) 0.14278(19) 0.0580(6) Uani d . 1 . .
C C2 0.3943(4) 0.6848(3) 0.22472(19) 0.0579(6) Uani d . 1 . .
C C3 0.2556(4) 0.5456(3) 0.2809(2) 0.0770(7) Uani d . 1 . .
H H3 0.1102 0.5498 0.3355 0.092 Uiso calc R 1 . .
C C4 0.3279(5) 0.4020(3) 0.2577(3) 0.0826(7) Uani d . 1 . .
H H4 0.2305 0.3101 0.2959 0.099 Uiso calc R 1 . .
C C5 0.5438(5) 0.3919(3) 0.1784(3) 0.0839(8) Uani d . 1 . .
H H5 0.5945 0.2937 0.1635 0.101 Uiso calc R 1 . .
C C6 0.6818(5) 0.5284(3) 0.1222(2) 0.0778(7) Uani d . 1 . .
H H6 0.8272 0.5219 0.0682 0.093 Uiso calc R 1 . .
C C7 0.7712(4) 0.8198(3) 0.07879(19) 0.0617(6) Uani d . 1 . .
C C8 0.3072(5) 0.7722(4) 0.4963(3) 0.0931(9) Uani d . 1 . .
H H8A 0.4750 0.8186 0.4842 0.140 Uiso calc R 1 . .
H H8B 0.3260 0.6573 0.5079 0.140 Uiso calc R 1 . .
H H8C 0.2130 0.7910 0.5690 0.140 Uiso calc R 1 . .

loop_
_atom_site_aniso_label
_atom_site_aniso_U_11
_atom_site_aniso_U_22
_atom_site_aniso_U_33
_atom_site_aniso_U_12
_atom_site_aniso_U_13
_atom_site_aniso_U_23
S1 0.0519(3) 0.0691(5) 0.0812(5) -0.0032(3) 0.0323(3) -0.0144(3)
O1 0.0596(9) 0.0739(11) 0.0679(10) -0.0159(8) 0.0290(7) -0.0160(8)
O2 0.0795(11) 0.0919(14) 0.0887(13) -0.0233(9) 0.0491(9) -0.0336(11)
O3 0.1275(16) 0.0632(12) 0.1399(18) -0.0009(10) 0.0728(14) -0.0229(11)
O4 0.0469(8) 0.1114(14) 0.0933(13) -0.0105(8) 0.0251(8) -0.0194(10)
N1 0.0676(11) 0.0592(12) 0.0772(13) -0.0082(9) 0.0391(10) -0.0078(10)
C1 0.0512(11) 0.0722(15) 0.0480(12) -0.0099(10) 0.0099(9) -0.0167(11)
C2 0.0486(11) 0.0615(14) 0.0558(13) -0.0077(10) 0.0123(9) -0.0099(10)
C3 0.0625(13) 0.0719(17) 0.0865(18) -0.0136(12) 0.0254(12) -0.0161(13)
C4 0.0825(16) 0.0716(17) 0.0894(19) -0.0235(13) 0.0146(14) -0.0207(14)
C5 0.0952(19) 0.0732(17) 0.0866(18) -0.0142(14) 0.0148(15) -0.0340(14)
C6 0.0761(15) 0.0870(19) 0.0708(16) -0.0099(14) 0.0227(13) -0.0322(14)
C7 0.0510(11) 0.0813(17) 0.0466(12) -0.0093(11) 0.0156(9) -0.0146(12)
C8 0.0601(14) 0.132(2) 0.089(2) -0.0001(15) 0.0122(13) -0.0406(18)

loop_
_atom_type_symbol
_atom_type_description
_atom_type_scat_dispersion_real
_atom_type_scat_dispersion_imag
_atom_type_scat_source
C C 0.0033 0.0016 'International Tables Vol C Tables 4.2.6.8 and 6.1.1.4'
H H 0.0000 0.0000 'International Tables Vol C Tables 4.2.6.8 and 6.1.1.4'
N N 0.0061 0.0033 'International Tables Vol C Tables 4.2.6.8 and 6.1.1.4'
O O 0.0106 0.0060 'International Tables Vol C Tables 4.2.6.8 and 6.1.1.4'
S S 0.1246 0.1234 'International Tables Vol C Tables 4.2.6.8 and 6.1.1.4'

loop_
_geom_angle_atom_site_label_1
_geom_angle_atom_site_label_2
_geom_angle_atom_site_label_3
_geom_angle_site_symmetry_1
_geom_angle_site_symmetry_3
_geom_angle
_geom_angle_publ_flag
O3 S1 O4 . . 119.14(12) ?
O3 S1 N1 . . 104.71(10) ?
O4 S1 N1 . . 109.48(11) ?
O3 S1 C8 . . 109.48(15) ?
O4 S1 C8 . . 107.25(12) ?
N1 S1 C8 . . 106.10(11) ?
C7 O2 H2 . . 107(2) ?
C2 N1 S1 . . 127.27(14) ?
C2 N1 H1 . . 116.4 ?
S1 N1 H1 . . 116.4 ?
C6 C1 C2 . . 118.5(2) ?
C6 C1 C7 . . 119.46(19) ?
C2 C1 C7 . . 122.1(2) ?
C3 C2 N1 . . 121.92(19) ?
C3 C2 C1 . . 118.7(2) ?
N1 C2 C1 . . 119.34(18) ?
C4 C3 C2 . . 121.2(2) ?
C4 C3 H3 . . 119.4 ?
C2 C3 H3 . . 119.4 ?
C3 C4 C5 . . 120.6(2) ?
C3 C4 H4 . . 119.7 ?
C5 C4 H4 . . 119.7 ?
C6 C5 C4 . . 118.8(2) ?
C6 C5 H5 . . 120.6 ?
C4 C5 H5 . . 120.6 ?
C5 C6 C1 . . 122.2(2) ?
C5 C6 H6 . . 118.9 ?
C1 C6 H6 . . 118.9 ?
O1 C7 O2 . . 121.91(19) ?
O1 C7 C1 . . 124.62(18) ?
O2 C7 C1 . . 113.5(2) ?
S1 C8 H8A . . 109.5 ?
S1 C8 H8B . . 109.5 ?
H8A C8 H8B . . 109.5 ?
S1 C8 H8C . . 109.5 ?
H8A C8 H8C . . 109.5 ?
H8B C8 H8C . . 109.5 ?

loop_
_geom_bond_atom_site_label_1
_geom_bond_atom_site_label_2
_geom_bond_site_symmetry_2
_geom_bond_distance
_geom_bond_publ_flag
S1 O3 . 1.4091(18) ?
S1 O4 . 1.4164(16) ?
S1 N1 . 1.6307(18) ?
S1 C8 . 1.740(3) ?
O1 C7 . 1.223(3) ?
O2 C7 . 1.312(2) ?
O2 H2 . 0.78(3) ?
N1 C2 . 1.400(3) ?
N1 H1 . 0.8600 ?
C1 C6 . 1.384(3) ?
C1 C2 . 1.401(3) ?
C1 C7 . 1.477(3) ?
C2 C3 . 1.381(3) ?
C3 C4 . 1.363(3) ?
C3 H3 . 0.9300 ?
C4 C5 . 1.376(3) ?
C4 H4 . 0.9300 ?
C5 C6 . 1.361(3) ?
C5 H5 . 0.9300 ?
C6 H6 . 0.9300 ?
C8 H8A . 0.9600 ?
C8 H8B . 0.9600 ?
C8 H8C . 0.9600 ?

loop_
_geom_hbond_atom_site_label_D
_geom_hbond_atom_site_label_H
_geom_hbond_atom_site_label_A
_geom_hbond_site_symmetry_A
_geom_hbond_distance_DH
_geom_hbond_distance_HA
_geom_hbond_distance_DA
_geom_hbond_angle_DHA
O2 H2 O1 2_775 0.78(3) 1.89(3) 2.671(2) 172(4)
N1 H1 O1 . 0.8600 2.0300 2.652(2) 128.00
C4 H4 O3 1_545 0.9300 2.3700 3.235(3) 155.0

loop_
_geom_torsion_atom_site_label_1
_geom_torsion_atom_site_label_2
_geom_torsion_atom_site_label_3
_geom_torsion_atom_site_label_4
_geom_torsion_site_symmetry_1
_geom_torsion_site_symmetry_2
_geom_torsion_site_symmetry_3
_geom_torsion_site_symmetry_4
_geom_torsion
_geom_torsion_publ_flag
O3 S1 N1 C2 . . . . 179.0(2) ?
O4 S1 N1 C2 . . . . -52.2(2) ?
C8 S1 N1 C2 . . . . 63.2(2) ?
S1 N1 C2 C3 . . . . 22.1(3) ?
S1 N1 C2 C1 . . . . -158.81(18) ?
C6 C1 C2 C3 . . . . -0.4(3) ?
C7 C1 C2 C3 . . . . 179.9(2) ?
C6 C1 C2 N1 . . . . -179.6(2) ?
C7 C1 C2 N1 . . . . 0.7(3) ?
N1 C2 C3 C4 . . . . 179.1(2) ?
C1 C2 C3 C4 . . . . -0.1(4) ?
C2 C3 C4 C5 . . . . 0.7(4) ?
C3 C4 C5 C6 . . . . -0.9(4) ?
C4 C5 C6 C1 . . . . 0.4(4) ?
C2 C1 C6 C5 . . . . 0.3(4) ?
C7 C1 C6 C5 . . . . 180.0(2) ?
C6 C1 C7 O1 . . . . -177.7(2) ?
C2 C1 C7 O1 . . . . 2.0(4) ?
C6 C1 C7 O2 . . . . 2.3(3) ?
C2 C1 C7 O2 . . . . -177.9(2) ?

loop_
_cod_related_entry_id
_cod_related_entry_database
_cod_related_entry_code
1 ChemSpider 687371
